data_2209350
loop_
_publ_author_name
'Garud, Dinesh R.'
'Koketsu, Mamoru'
'Ebihara, Masahiro'
'Ishihara, Hideharu'

_publ_section_title
;
 3-Methyl-<i>N</i>-(4-phenyl-1,3-diselenol-2-ylidene)benzamide
;
_journal_coeditor_code WW2018
_journal_issue 6
_journal_name_full 'Acta Crystallographica Section E'
_journal_page_first o2133
_journal_page_last o2134
_journal_paper_doi 10.1107/S1600536806015212
_journal_volume 62
_journal_year 2006
_chemical_formula_iupac 'C17 H13 N O Se2'
_chemical_formula_moiety 'C17 H13 N O Se2'
_chemical_formula_sum 'C17 H13 N O Se2'
_chemical_formula_weight 405.20
_chemical_name_systematic
;
3-methyl-N-(4-phenyl-1,3-diselenol-2-ylidene)benzamide
;
_space_group_IT_number 14
_symmetry_cell_setting monoclinic
_symmetry_space_group_name_Hall '-P 2ybc'
_symmetry_space_group_name_H-M 'P 1 21/c 1'
_atom_sites_solution_hydrogens geom
_atom_sites_solution_primary direct
_atom_sites_solution_secondary difmap
_audit_creation_method SHELXL97
_cell_angle_alpha 90.00
_cell_angle_beta 103.504(10)
_cell_angle_gamma 90.00
_cell_formula_units_Z 4
_cell_length_a 4.847(4)
_cell_length_b 24.786(19)
_cell_length_c 12.664(11)
_cell_measurement_reflns_used 3482
_cell_measurement_temperature 118(2)
_cell_measurement_theta_max 27.5
_cell_measurement_theta_min 3.3
_cell_volume 1479(2)
_computing_cell_refinement CrystalClear
_computing_data_collection 'CrystalClear (Rigaku/MSC, 2001)'
_computing_data_reduction 'TEXSAN (Rigaku/MSC, 2004)'
_computing_molecular_graphics 'ORTEPII (Johnson, 1976)'
_computing_publication_material 'SHELXL97 and TEXSAN'
_computing_structure_refinement 'SHELXL97 (Sheldrick, 1997)'
_computing_structure_solution 'SIR97 (Altomare <i>et al.</i>,  1999)'
_diffrn_ambient_temperature 118(2)
_diffrn_detector_area_resol_mean 14.62
_diffrn_measured_fraction_theta_full 0.993
_diffrn_measured_fraction_theta_max 0.993
_diffrn_measurement_device_type 'Rigaku Mercury CCD area-detector'
_diffrn_measurement_method \w
_diffrn_radiation_monochromator graphite
_diffrn_radiation_source 'fine-focus sealed tube'
_diffrn_radiation_type MoK\a
_diffrn_radiation_wavelength 0.71070
_diffrn_reflns_av_R_equivalents 0.0424
_diffrn_reflns_av_sigmaI/netI 0.0398
_diffrn_reflns_limit_h_max 4
_diffrn_reflns_limit_h_min -6
_diffrn_reflns_limit_k_max 30
_diffrn_reflns_limit_k_min -32
_diffrn_reflns_limit_l_max 16
_diffrn_reflns_limit_l_min -16
_diffrn_reflns_number 11879
_diffrn_reflns_theta_full 27.48
_diffrn_reflns_theta_max 27.48
_diffrn_reflns_theta_min 3.29
_exptl_absorpt_coefficient_mu 4.996
_exptl_absorpt_correction_T_max 0.845
_exptl_absorpt_correction_T_min 0.407
_exptl_absorpt_correction_type integration
_exptl_absorpt_process_details '(ABSCOR; Higashi, 1999)'
_exptl_crystal_colour yellow
_exptl_crystal_density_diffrn 1.819
_exptl_crystal_density_method 'not measured'
_exptl_crystal_description prism
_exptl_crystal_F_000 792
_exptl_crystal_size_max 0.30
_exptl_crystal_size_mid 0.10
_exptl_crystal_size_min 0.05
_refine_diff_density_max 1.032
_refine_diff_density_min -1.174
_refine_ls_extinction_method none
_refine_ls_goodness_of_fit_ref 1.285
_refine_ls_hydrogen_treatment constr
_refine_ls_matrix_type full
_refine_ls_number_parameters 191
_refine_ls_number_reflns 3374
_refine_ls_number_restraints 0
_refine_ls_restrained_S_all 1.285
_refine_ls_R_factor_all 0.0864
_refine_ls_R_factor_gt 0.0707
_refine_ls_shift/su_max 0.001
_refine_ls_shift/su_mean 0.000
_refine_ls_structure_factor_coef Fsqd
_refine_ls_weighting_details 'calc w = 1/[\s^2^(Fo^2^)+(0.0268P)^2^+7.6207P] where P=(Fo^2^+2Fc^2^)/3'
_refine_ls_weighting_scheme calc
_refine_ls_wR_factor_gt 0.1199
_refine_ls_wR_factor_ref 0.1251
_reflns_number_gt 2961
_reflns_number_total 3374
_reflns_threshold_expression I>2\s(I)
_cod_data_source_file ww2018.cif
_cod_data_source_block I
_cod_original_sg_symbol_H-M 'P 21/c'
_cod_database_code 2209350

loop_
_symmetry_equiv_pos_as_xyz
'x, y, z'
'-x, y+1/2, -z+1/2'
'-x, -y, -z'
'x, -y-1/2, z-1/2'

loop_
_atom_site_type_symbol
_atom_site_label
_atom_site_fract_x
_atom_site_fract_y
_atom_site_fract_z
_atom_site_U_iso_or_equiv
_atom_site_adp_type
_atom_site_calc_flag
_atom_site_refinement_flags
_atom_site_occupancy
Se Se1 0.12714(11) 0.74655(2) 0.83501(4) 0.01791(15) Uani d . 1
C C1 0.3927(12) 0.7163(2) 0.9540(5) 0.0209(12) Uani d . 1
Se Se2 0.39469(12) 0.74866(3) 1.08825(4) 0.02433(17) Uani d . 1
C C2 0.1209(12) 0.8001(2) 1.0290(5) 0.0216(12) Uani d . 1
H H1 0.0625 0.8259 1.0748 0.026 Uiso calc R 1
C C3 0.0054(11) 0.8006(2) 0.9209(5) 0.0197(11) Uani d . 1
N N1 0.5659(10) 0.6766(2) 0.9520(4) 0.0209(10) Uani d . 1
O O1 0.3953(9) 0.66893(17) 0.7672(3) 0.0239(9) Uani d . 1
C C4 0.5599(12) 0.6544(2) 0.8509(5) 0.0203(11) Uani d . 1
C C5 0.7764(11) 0.6117(2) 0.8501(5) 0.0189(11) Uani d . 1
C C6 0.7999(12) 0.5910(2) 0.7493(5) 0.0226(12) Uani d . 1
H H2 0.6762 0.6039 0.6846 0.027 Uiso calc R 1
C C7 1.0022(13) 0.5519(2) 0.7427(5) 0.0241(12) Uani d . 1
C C8 1.1742(13) 0.5326(2) 0.8378(5) 0.0245(12) Uani d . 1
H H3 1.3124 0.5058 0.8344 0.029 Uiso calc R 1
C C9 1.1485(13) 0.5518(2) 0.9388(5) 0.0266(13) Uani d . 1
H H4 1.2643 0.5372 1.0035 0.032 Uiso calc R 1
C C10 0.9528(12) 0.5922(3) 0.9445(5) 0.0248(12) Uani d . 1
H H5 0.9405 0.6064 1.0130 0.030 Uiso calc R 1
C C11 1.0337(15) 0.5324(3) 0.6335(6) 0.0353(16) Uani d . 1
H H6 1.1552 0.5575 0.6051 0.053 Uiso calc R 1
H H7 0.8464 0.5307 0.5833 0.053 Uiso calc R 1
H H8 1.1198 0.4964 0.6412 0.053 Uiso calc R 1
C C12 -0.2045(11) 0.8401(2) 0.8641(5) 0.0184(11) Uani d . 1
C C13 -0.2398(12) 0.8508(2) 0.7544(5) 0.0216(12) Uani d . 1
H H9 -0.1268 0.8320 0.7143 0.026 Uiso calc R 1
C C14 -0.4357(13) 0.8882(2) 0.7020(5) 0.0246(13) Uani d . 1
H H10 -0.4572 0.8947 0.6266 0.030 Uiso calc R 1
C C15 -0.6011(12) 0.9161(2) 0.7592(5) 0.0258(13) Uani d . 1
H H11 -0.7368 0.9417 0.7232 0.031 Uiso calc R 1
C C16 -0.5679(12) 0.9066(2) 0.8689(5) 0.0260(13) Uani d . 1
H H12 -0.6791 0.9261 0.9084 0.031 Uiso calc R 1
C C17 -0.3739(12) 0.8688(2) 0.9216(5) 0.0231(12) Uani d . 1
H H13 -0.3547 0.8622 0.9968 0.028 Uiso calc R 1

loop_
_atom_site_aniso_label
_atom_site_aniso_U_11
_atom_site_aniso_U_22
_atom_site_aniso_U_33
_atom_site_aniso_U_12
_atom_site_aniso_U_13
_atom_site_aniso_U_23
Se1 0.0196(3) 0.0218(3) 0.0120(3) 0.0004(2) 0.00282(19) -0.0004(2)
C1 0.019(3) 0.027(3) 0.017(3) -0.001(2) 0.004(2) 0.000(2)
Se2 0.0275(3) 0.0333(4) 0.0113(3) 0.0092(3) 0.0028(2) 0.0002(2)
C2 0.021(3) 0.029(3) 0.014(3) 0.001(2) 0.004(2) -0.005(2)
C3 0.017(3) 0.025(3) 0.018(3) -0.002(2) 0.006(2) -0.002(2)
N1 0.022(2) 0.025(3) 0.016(2) 0.0031(19) 0.006(2) 0.001(2)
O1 0.024(2) 0.029(2) 0.018(2) 0.0026(17) 0.0051(17) 0.0012(17)
C4 0.021(3) 0.019(3) 0.022(3) -0.004(2) 0.007(2) 0.001(2)
C5 0.018(3) 0.015(3) 0.024(3) -0.005(2) 0.005(2) -0.002(2)
C6 0.024(3) 0.021(3) 0.023(3) -0.001(2) 0.006(2) -0.001(2)
C7 0.028(3) 0.022(3) 0.024(3) -0.005(2) 0.009(3) -0.004(2)
C8 0.026(3) 0.021(3) 0.027(3) 0.002(2) 0.006(3) -0.001(2)
C9 0.026(3) 0.023(3) 0.028(3) 0.000(2) 0.001(3) 0.001(2)
C10 0.023(3) 0.032(3) 0.017(3) 0.001(2) 0.001(2) 0.001(2)
C11 0.041(4) 0.035(4) 0.032(4) 0.005(3) 0.011(3) -0.012(3)
C12 0.015(2) 0.019(3) 0.023(3) -0.009(2) 0.008(2) -0.005(2)
C13 0.022(3) 0.021(3) 0.019(3) 0.002(2) 0.000(2) -0.001(2)
C14 0.028(3) 0.025(3) 0.019(3) -0.001(2) 0.003(3) 0.002(2)
C15 0.021(3) 0.020(3) 0.034(3) -0.001(2) 0.001(3) 0.002(3)
C16 0.021(3) 0.023(3) 0.034(4) 0.001(2) 0.006(3) -0.004(3)
C17 0.021(3) 0.030(3) 0.019(3) -0.001(2) 0.005(2) -0.001(2)

loop_
_atom_type_symbol
_atom_type_description
_atom_type_scat_dispersion_real
_atom_type_scat_dispersion_imag
_atom_type_scat_source
C C 0.0033 0.0016 'International Tables Vol C Tables 4.2.6.8 and 6.1.1.4'
H H 0.0000 0.0000 'International Tables Vol C Tables 4.2.6.8 and 6.1.1.4'
N N 0.0061 0.0033 'International Tables Vol C Tables 4.2.6.8 and 6.1.1.4'
O O 0.0106 0.0060 'International Tables Vol C Tables 4.2.6.8 and 6.1.1.4'
Se Se -0.0929 2.2259 'International Tables Vol C Tables 4.2.6.8 and 6.1.1.4'

loop_
_geom_angle_atom_site_label_1
_geom_angle_atom_site_label_2
_geom_angle_atom_site_label_3
_geom_angle
_geom_angle_publ_flag
C1 Se1 C3 93.9(3) y
N1 C1 Se2 118.4(4) y
N1 C1 Se1 127.4(4) y
Se2 C1 Se1 114.2(3) y
C2 Se2 C1 94.3(3) y
C3 C2 Se2 120.1(4) y
C3 C2 H1 120.0 ?
Se2 C2 H1 120.0 ?
C2 C3 C12 125.2(5) y
C2 C3 Se1 117.4(4) y
C12 C3 Se1 117.4(4) y
C1 N1 C4 116.4(5) y
O1 C4 N1 123.5(5) y
O1 C4 C5 121.4(5) y
N1 C4 C5 115.1(5) y
C10 C5 C6 119.5(5) ?
C10 C5 C4 122.3(5) ?
C6 C5 C4 118.1(5) ?
C7 C6 C5 121.0(6) ?
C7 C6 H2 119.5 ?
C5 C6 H2 119.5 ?
C8 C7 C6 118.6(5) ?
C8 C7 C11 121.3(6) ?
C6 C7 C11 120.1(6) ?
C7 C8 C9 121.0(6) ?
C7 C8 H3 119.5 ?
C9 C8 H3 119.5 ?
C10 C9 C8 120.0(6) ?
C10 C9 H4 120.0 ?
C8 C9 H4 120.0 ?
C5 C10 C9 119.7(6) ?
C5 C10 H5 120.1 ?
C9 C10 H5 120.1 ?
C7 C11 H6 109.5 ?
C7 C11 H7 109.5 ?
H6 C11 H7 109.5 ?
C7 C11 H8 109.5 ?
H6 C11 H8 109.5 ?
H7 C11 H8 109.5 ?
C13 C12 C17 118.0(5) ?
C13 C12 C3 121.8(5) ?
C17 C12 C3 120.2(5) ?
C14 C13 C12 121.3(6) ?
C14 C13 H9 119.3 ?
C12 C13 H9 119.3 ?
C13 C14 C15 120.1(6) ?
C13 C14 H10 119.9 ?
C15 C14 H10 119.9 ?
C16 C15 C14 119.7(6) ?
C16 C15 H11 120.2 ?
C14 C15 H11 120.2 ?
C15 C16 C17 120.5(6) ?
C15 C16 H12 119.8 ?
C17 C16 H12 119.8 ?
C16 C17 C12 120.3(6) ?
C16 C17 H13 119.8 ?
C12 C17 H13 119.8 ?

loop_
_geom_bond_atom_site_label_1
_geom_bond_atom_site_label_2
_geom_bond_distance
_geom_bond_publ_flag
Se1 C1 1.893(6) y
Se1 C3 1.904(6) y
C1 N1 1.299(7) y
C1 Se2 1.877(6) y
Se2 C2 1.866(6) y
C2 C3 1.353(8) y
C2 H1 0.9500 ?
C3 C12 1.472(8) y
N1 C4 1.386(7) y
O1 C4 1.223(7) y
C4 C5 1.492(8) y
C5 C10 1.385(8) ?
C5 C6 1.404(8) ?
C6 C7 1.395(8) ?
C6 H2 0.9500 ?
C7 C8 1.380(9) ?
C7 C11 1.506(8) ?
C8 C9 1.397(9) ?
C8 H3 0.9500 ?
C9 C10 1.394(8) ?
C9 H4 0.9500 ?
C10 H5 0.9500 ?
C11 H6 0.9800 ?
C11 H7 0.9800 ?
C11 H8 0.9800 ?
C12 C13 1.386(8) ?
C12 C17 1.411(8) ?
C13 C14 1.380(8) ?
C13 H9 0.9500 ?
C14 C15 1.385(8) ?
C14 H10 0.9500 ?
C15 C16 1.380(9) ?
C15 H11 0.9500 ?
C16 C17 1.383(8) ?
C16 H12 0.9500 ?
C17 H13 0.9500 ?

loop_
_cod_related_entry_id
_cod_related_entry_database
_cod_related_entry_code
1 ChemSpider 21179202
